data_4502458
loop_
_publ_author_name
'Hazra, Shantanu'
'Sarkar, Biswarup'
'Naiya, Subrata'
'Drew, Michael G. B.'
'Frontera, Antonio'
'Escudero, Daniel'
'Ghosh, Ashutosh'

_publ_section_title
;
 Self-Assembled Molecular Complexes and Coordination Polymers of CdII,
 Hexamine, and Monocarboxylates: Structural Analysis and Theoretical
 Studies of Supramolecular Interactions
;
_journal_issue 4
_journal_name_full 'Crystal Growth &amp; Design'
_journal_page_first 1677
_journal_paper_doi 10.1021/cg901245z
_journal_volume 10
_journal_year 2010
_chemical_formula_sum 'C41 H48 Cd2 N4 O15'
_chemical_formula_weight 1061.63
_chemical_name_systematic
; 
 ? 
;
_space_group_IT_number 2
_symmetry_cell_setting triclinic
_symmetry_space_group_name_Hall '-P 1'
_symmetry_space_group_name_H-M 'P -1'
_atom_sites_solution_hydrogens geom
_atom_sites_solution_primary direct
_atom_sites_solution_secondary difmap
_audit_creation_method SHELXL-97
_cell_angle_alpha 75.822(7)
_cell_angle_beta 88.472(7)
_cell_angle_gamma 62.157(9)
_cell_formula_units_Z 2
_cell_length_a 13.3360(12)
_cell_length_b 13.5032(10)
_cell_length_c 14.3737(12)
_cell_measurement_reflns_used 15567
_cell_measurement_temperature 150(2)
_cell_measurement_theta_max 30.00
_cell_measurement_theta_min 2.50
_cell_volume 2207.4(4)
_computing_cell_refinement 'Crysalis, Oxford Diffraction'
_computing_data_collection 'Crysalis, Oxford Diffraction'
_computing_data_reduction 'Crysalis, Oxford Diffraction'
_computing_molecular_graphics PLATON(Spek,2004)
_computing_structure_refinement 'SHELXL-97 (Sheldrick, 1997)'
_computing_structure_solution 'SHELXS-97 (Sheldrick, 1997)'
_diffrn_ambient_temperature 150(2)
_diffrn_measured_fraction_theta_full 0.957
_diffrn_measured_fraction_theta_max 0.957
_diffrn_measurement_device 'Oxford Diffaction X-Calibur System'
_diffrn_measurement_method '321 frames, counting time 10 s.'
_diffrn_radiation_monochromator graphite
_diffrn_radiation_source 'fine-focus sealed tube'
_diffrn_radiation_type MoK\a
_diffrn_radiation_wavelength 0.71073
_diffrn_reflns_av_R_equivalents 0.0220
_diffrn_reflns_av_sigmaI/netI 0.0446
_diffrn_reflns_limit_h_max 18
_diffrn_reflns_limit_h_min -8
_diffrn_reflns_limit_k_max 18
_diffrn_reflns_limit_k_min -14
_diffrn_reflns_limit_l_max 19
_diffrn_reflns_limit_l_min -20
_diffrn_reflns_number 15567
_diffrn_reflns_theta_full 30.00
_diffrn_reflns_theta_max 30.00
_diffrn_reflns_theta_min 2.50
_diffrn_standards_decay_% n/a
_diffrn_standards_interval_count n/a
_diffrn_standards_interval_time n/a
_diffrn_standards_number n/a
_exptl_absorpt_coefficient_mu 1.035
_exptl_absorpt_correction_T_max 1.000
_exptl_absorpt_correction_T_min 0.911
_exptl_absorpt_correction_type empirical
_exptl_absorpt_process_details 'ABSPACK, Oxford Diffraction Ltd'
_exptl_crystal_colour blue
_exptl_crystal_density_diffrn 1.597
_exptl_crystal_density_method 'not measured'
_exptl_crystal_description needle
_exptl_crystal_F_000 1076
_exptl_crystal_size_max 0.19
_exptl_crystal_size_mid 0.03
_exptl_crystal_size_min 0.03
_refine_diff_density_max 1.942
_refine_diff_density_min -1.153
_refine_diff_density_rms 0.119
_refine_ls_extinction_method none
_refine_ls_goodness_of_fit_ref 0.978
_refine_ls_hydrogen_treatment mixed
_refine_ls_matrix_type full
_refine_ls_number_parameters 592
_refine_ls_number_reflns 12293
_refine_ls_number_restraints 16
_refine_ls_restrained_S_all 0.978
_refine_ls_R_factor_all 0.0516
_refine_ls_R_factor_gt 0.0388
_refine_ls_shift/su_max 0.000
_refine_ls_shift/su_mean 0.000
_refine_ls_structure_factor_coef Fsqd
_refine_ls_weighting_details
;
  w=1/[\s^2^(Fo^2^)+(0.0680P)^2^+0.0000P] where P=(Fo^2^+2Fc^2^)/3 
;
_refine_ls_weighting_scheme calc
_refine_ls_wR_factor_gt 0.1034
_refine_ls_wR_factor_ref 0.1069
_reflns_number_gt 9556
_reflns_number_total 12293
_reflns_threshold_expression >2sigma(I)
_cod_data_source_file cg901245z_si_002.cif
_cod_data_source_block 1
_cod_original_cell_volume 2207.4(3)
_cod_original_sg_symbol_H-M P-1
_cod_database_code 4502458

loop_
_symmetry_equiv_pos_as_xyz
'x, y, z'
'-x, -y, -z'

loop_
_atom_site_label
_atom_site_type_symbol
_atom_site_fract_x
_atom_site_fract_y
_atom_site_fract_z
_atom_site_U_iso_or_equiv
_atom_site_adp_type
_atom_site_occupancy
_atom_site_symmetry_multiplicity
_atom_site_calc_flag
_atom_site_refinement_flags
O5 O 0.95636(17) 0.09488(18) 0.11608(16) 0.0238(4) Uani 1 1 d D
H9 H 0.993(3) 0.0299(18) 0.100(2) 0.029 Uiso 1 1 d D
H10 H 0.982(3) 0.140(2) 0.089(2) 0.029 Uiso 1 1 d D
C12 C 0.5986(2) 0.0821(2) -0.0403(2) 0.0202(6) Uani 1 1 d .
H12A H 0.6628 0.0319 -0.0692 0.024 Uiso 1 1 calc R
H12B H 0.6031 0.0407 0.0262 0.024 Uiso 1 1 calc R
C14 C 0.3968(2) 0.1835(2) -0.0463(2) 0.0191(5) Uani 1 1 d .
H14A H 0.4015 0.1419 0.0202 0.023 Uiso 1 1 calc R
H14B H 0.3254 0.2010 -0.0789 0.023 Uiso 1 1 calc R
C16 C 0.5076(2) 0.2648(2) 0.0020(2) 0.0171(5) Uani 1 1 d .
H16A H 0.5124 0.2252 0.0692 0.021 Uiso 1 1 calc R
H16B H 0.5107 0.3357 -0.0002 0.021 Uiso 1 1 calc R
C17 C 0.5957(2) 0.2526(3) -0.1459(2) 0.0212(6) Uani 1 1 d .
H17A H 0.5995 0.3234 -0.1491 0.025 Uiso 1 1 calc R
H17B H 0.6593 0.2048 -0.1767 0.025 Uiso 1 1 calc R
C19 C 0.3941(2) 0.3541(3) -0.1519(2) 0.0214(6) Uani 1 1 d .
H19A H 0.3230 0.3743 -0.1866 0.026 Uiso 1 1 calc R
H19B H 0.3966 0.4255 -0.1550 0.026 Uiso 1 1 calc R
C20 C 0.4851(3) 0.1735(3) -0.1929(2) 0.0235(6) Uani 1 1 d .
H20A H 0.4148 0.1916 -0.2279 0.028 Uiso 1 1 calc R
H20B H 0.5482 0.1251 -0.2238 0.028 Uiso 1 1 calc R
C22 C 0.2703(2) 0.2281(2) 0.1686(2) 0.0198(5) Uani 1 1 d .
C24 C 0.2880(2) 0.1227(2) 0.2456(2) 0.0221(6) Uani 1 1 d .
C25 C 0.2221(3) 0.0687(3) 0.2400(2) 0.0261(6) Uani 1 1 d .
H25 H 0.1705 0.0950 0.1861 0.031 Uiso 1 1 calc R
C26 C 0.2335(3) -0.0245(3) 0.3150(3) 0.0340(8) Uani 1 1 d .
H26 H 0.1900 -0.0610 0.3109 0.041 Uiso 1 1 calc R
C27 C 0.3087(3) -0.0628(3) 0.3950(3) 0.0379(8) Uani 1 1 d .
H27 H 0.3132 -0.1228 0.4462 0.046 Uiso 1 1 calc R
C28 C 0.3778(3) -0.0129(3) 0.4002(3) 0.0381(8) Uani 1 1 d .
H28 H 0.4307 -0.0413 0.4535 0.046 Uiso 1 1 calc R
C29 C 0.3680(3) 0.0795(3) 0.3257(3) 0.0320(7) Uani 1 1 d .
H29 H 0.4145 0.1129 0.3290 0.038 Uiso 1 1 calc R
C32 C 0.7754(2) -0.0467(3) 0.1769(2) 0.0219(6) Uani 1 1 d .
C34 C 0.7732(2) -0.1437(2) 0.2523(2) 0.0209(6) Uani 1 1 d .
C35 C 0.8314(3) -0.2578(3) 0.2457(2) 0.0240(6) Uani 1 1 d .
H35 H 0.8729 -0.2746 0.1935 0.029 Uiso 1 1 calc R
C36 C 0.8283(3) -0.3466(3) 0.3163(2) 0.0281(7) Uani 1 1 d .
H36 H 0.8676 -0.4226 0.3114 0.034 Uiso 1 1 calc R
C37 C 0.7668(3) -0.3222(3) 0.3939(2) 0.0320(7) Uani 1 1 d .
H37 H 0.7638 -0.3818 0.4407 0.038 Uiso 1 1 calc R
C38 C 0.7093(3) -0.2086(3) 0.4021(2) 0.0307(7) Uani 1 1 d .
H38 H 0.6691 -0.1924 0.4551 0.037 Uiso 1 1 calc R
C39 C 0.7121(3) -0.1201(3) 0.3312(2) 0.0265(6) Uani 1 1 d .
H39 H 0.6727 -0.0441 0.3363 0.032 Uiso 1 1 calc R
C42 C 0.8460(2) 0.2178(2) -0.1244(2) 0.0191(5) Uani 1 1 d .
C44 C 0.8734(2) 0.2634(3) -0.2218(2) 0.0216(6) Uani 1 1 d .
C45 C 0.8356(3) 0.3820(3) -0.2584(2) 0.0269(6) Uani 1 1 d .
H45 H 0.7938 0.4332 -0.2219 0.032 Uiso 1 1 calc R
C46 C 0.8602(3) 0.4236(3) -0.3493(2) 0.0363(8) Uani 1 1 d .
H46 H 0.8347 0.5028 -0.3735 0.044 Uiso 1 1 calc R
C47 C 0.9222(3) 0.3488(4) -0.4044(2) 0.0376(8) Uani 1 1 d .
H47 H 0.9387 0.3774 -0.4651 0.045 Uiso 1 1 calc R
C48 C 0.9597(3) 0.2305(3) -0.3687(2) 0.0354(8) Uani 1 1 d .
H48 H 1.0009 0.1800 -0.4058 0.042 Uiso 1 1 calc R
C49 C 0.9359(3) 0.1878(3) -0.2780(2) 0.0270(6) Uani 1 1 d .
H49 H 0.9616 0.1085 -0.2542 0.032 Uiso 1 1 calc R
C52 C 0.4790(2) 0.3433(3) 0.3083(2) 0.0242(6) Uani 1 1 d .
C54 C 0.5355(3) 0.3489(3) 0.3933(2) 0.0248(6) Uani 1 1 d .
C55 C 0.6363(3) 0.3566(3) 0.3834(3) 0.0343(8) Uani 1 1 d .
H55 H 0.6665 0.3593 0.3243 0.041 Uiso 1 1 calc R
C56 C 0.6908(3) 0.3600(3) 0.4621(3) 0.0397(8) Uani 1 1 d .
H56 H 0.7589 0.3633 0.4561 0.048 Uiso 1 1 calc R
C57 C 0.6458(3) 0.3588(3) 0.5486(3) 0.0362(8) Uani 1 1 d .
H57 H 0.6831 0.3614 0.6010 0.043 Uiso 1 1 calc R
C58 C 0.5453(3) 0.3536(3) 0.5585(2) 0.0343(8) Uani 1 1 d .
H58 H 0.5142 0.3542 0.6172 0.041 Uiso 1 1 calc R
C59 C 0.4903(3) 0.3476(3) 0.4813(2) 0.0284(7) Uani 1 1 d .
H59 H 0.4231 0.3427 0.4884 0.034 Uiso 1 1 calc R
C62 C 0.1173(2) 0.5642(2) -0.1541(2) 0.0214(6) Uani 1 1 d .
C64 C 0.0466(2) 0.6481(3) -0.2461(2) 0.0246(6) Uani 1 1 d .
C65 C 0.0648(3) 0.7396(3) -0.2913(2) 0.0322(7) Uani 1 1 d .
H65 H 0.1202 0.7509 -0.2645 0.039 Uiso 1 1 calc R
C66 C -0.0011(3) 0.8164(3) -0.3787(3) 0.0440(10) Uani 1 1 d .
H66 H 0.0110 0.8782 -0.4103 0.053 Uiso 1 1 calc R
C67 C -0.0834(3) 0.7989(3) -0.4167(3) 0.0412(9) Uani 1 1 d .
H67 H -0.1275 0.8501 -0.4738 0.049 Uiso 1 1 calc R
C68 C -0.1017(3) 0.7075(3) -0.3719(2) 0.0360(8) Uani 1 1 d .
H68 H -0.1573 0.6966 -0.3986 0.043 Uiso 1 1 calc R
C69 C -0.0364(3) 0.6313(3) -0.2862(2) 0.0311(7) Uani 1 1 d .
H69 H -0.0482 0.5690 -0.2555 0.037 Uiso 1 1 calc R
O1 O 0.08896(17) 0.54175(18) 0.08570(16) 0.0225(4) Uani 1 1 d D
H1 H 0.062(3) 0.6113(17) 0.057(2) 0.027 Uiso 1 1 d D
H2 H 0.039(2) 0.521(3) 0.099(2) 0.027 Uiso 1 1 d D
O2 O 0.34847(18) 0.49370(18) 0.06479(16) 0.0236(4) Uani 1 1 d D
H3 H 0.301(2) 0.5601(18) 0.077(2) 0.028 Uiso 1 1 d D
H4 H 0.392(2) 0.451(2) 0.1163(18) 0.028 Uiso 1 1 d D
O3 O 0.05183(18) 0.22179(19) 0.00156(17) 0.0255(5) Uani 1 1 d D
H5 H 0.097(2) 0.227(3) 0.037(2) 0.031 Uiso 1 1 d D
H6 H 0.085(3) 0.183(3) -0.038(2) 0.031 Uiso 1 1 d D
O4 O 0.6998(2) 0.2911(2) 0.11987(19) 0.0336(5) Uani 1 1 d D
H7 H 0.647(2) 0.306(3) 0.157(2) 0.040 Uiso 1 1 d D
H8 H 0.735(3) 0.327(3) 0.114(3) 0.040 Uiso 1 1 d D
O21 O 0.32277(18) 0.28384(18) 0.17895(15) 0.0255(5) Uani 1 1 d .
O23 O 0.20543(17) 0.26100(17) 0.09331(15) 0.0225(4) Uani 1 1 d .
O31 O 0.7200(2) 0.05494(19) 0.18664(17) 0.0325(5) Uani 1 1 d .
O33 O 0.83091(18) -0.06654(18) 0.10524(16) 0.0263(5) Uani 1 1 d .
O41 O 0.87264(17) 0.11091(17) -0.09647(15) 0.0235(4) Uani 1 1 d .
O43 O 0.79386(17) 0.28583(17) -0.07310(15) 0.0217(4) Uani 1 1 d .
O51 O 0.3970(2) 0.3158(2) 0.32820(17) 0.0328(5) Uani 1 1 d D
H51 H 0.378(3) 0.302(3) 0.279(2) 0.039 Uiso 1 1 d D
O53 O 0.50747(19) 0.3618(2) 0.22696(16) 0.0319(5) Uani 1 1 d .
O61 O 0.18973(18) 0.58193(18) -0.11626(16) 0.0258(5) Uani 1 1 d .
O63 O 0.10475(17) 0.47644(17) -0.11571(15) 0.0232(4) Uani 1 1 d .
Cd1 Cd 0.781009(16) 0.137961(16) 0.049952(14) 0.01744(6) Uani 1 1 d .
Cd2 Cd 0.238410(16) 0.419172(16) 0.020149(14) 0.01750(6) Uani 1 1 d .
N11 N 0.60625(19) 0.18934(19) -0.04279(17) 0.0166(4) Uani 1 1 d .
N13 N 0.4916(2) 0.1087(2) -0.09261(18) 0.0204(5) Uani 1 1 d .
N15 N 0.39715(19) 0.29431(19) -0.04853(17) 0.0166(4) Uani 1 1 d .
N18 N 0.4890(2) 0.2818(2) -0.19841(18) 0.0218(5) Uani 1 1 d .

loop_
_atom_site_aniso_label
_atom_site_aniso_U_11
_atom_site_aniso_U_22
_atom_site_aniso_U_33
_atom_site_aniso_U_23
_atom_site_aniso_U_13
_atom_site_aniso_U_12
O5 0.0196(10) 0.0179(10) 0.0339(12) -0.0078(9) 0.0043(9) -0.0084(8)
C12 0.0176(13) 0.0139(12) 0.0261(15) -0.0073(11) 0.0021(11) -0.0042(10)
C14 0.0169(12) 0.0188(13) 0.0241(14) -0.0078(11) 0.0039(11) -0.0095(11)
C16 0.0144(12) 0.0173(12) 0.0194(13) -0.0053(10) 0.0015(10) -0.0071(10)
C17 0.0173(13) 0.0223(14) 0.0236(14) -0.0051(11) 0.0036(11) -0.0095(11)
C19 0.0185(13) 0.0218(14) 0.0199(14) -0.0026(11) -0.0002(11) -0.0076(11)
C20 0.0208(14) 0.0255(15) 0.0240(15) -0.0113(12) 0.0023(12) -0.0084(12)
C22 0.0170(12) 0.0172(13) 0.0239(14) -0.0066(11) 0.0057(11) -0.0065(10)
C24 0.0198(13) 0.0163(13) 0.0250(15) -0.0039(11) 0.0032(11) -0.0050(11)
C25 0.0255(15) 0.0236(15) 0.0300(16) -0.0074(13) 0.0066(13) -0.0122(12)
C26 0.0383(19) 0.0249(16) 0.042(2) -0.0085(15) 0.0114(16) -0.0181(15)
C27 0.045(2) 0.0183(15) 0.0371(19) 0.0023(14) 0.0104(16) -0.0091(15)
C28 0.0384(19) 0.0265(17) 0.0345(19) 0.0017(14) -0.0064(16) -0.0075(15)
C29 0.0293(16) 0.0234(15) 0.0367(19) -0.0020(14) -0.0051(14) -0.0097(13)
C32 0.0218(13) 0.0227(14) 0.0212(14) -0.0009(11) -0.0013(11) -0.0127(12)
C34 0.0198(13) 0.0217(14) 0.0199(14) -0.0014(11) -0.0016(11) -0.0106(11)
C35 0.0218(14) 0.0235(14) 0.0250(15) -0.0044(12) 0.0018(12) -0.0102(12)
C36 0.0257(15) 0.0199(14) 0.0322(17) 0.0001(13) -0.0012(13) -0.0087(12)
C37 0.0292(16) 0.0287(16) 0.0285(17) 0.0090(13) -0.0038(13) -0.0137(14)
C38 0.0331(17) 0.0336(17) 0.0223(16) -0.0007(13) 0.0041(13) -0.0165(14)
C39 0.0293(16) 0.0241(15) 0.0249(15) -0.0040(12) 0.0006(13) -0.0127(13)
C42 0.0122(12) 0.0195(13) 0.0243(14) -0.0033(11) 0.0015(10) -0.0077(10)
C44 0.0178(13) 0.0259(14) 0.0213(14) -0.0031(11) 0.0007(11) -0.0121(11)
C45 0.0340(17) 0.0294(16) 0.0213(15) -0.0027(12) 0.0011(13) -0.0200(14)
C46 0.048(2) 0.0388(19) 0.0252(17) 0.0045(14) -0.0049(15) -0.0287(18)
C47 0.0396(19) 0.057(2) 0.0206(16) -0.0018(16) 0.0034(14) -0.0308(18)
C48 0.0279(17) 0.052(2) 0.0252(17) -0.0126(16) 0.0077(14) -0.0173(16)
C49 0.0216(14) 0.0323(16) 0.0247(15) -0.0060(13) 0.0035(12) -0.0118(13)
C52 0.0190(13) 0.0234(14) 0.0264(15) -0.0063(12) 0.0013(12) -0.0071(12)
C54 0.0249(14) 0.0233(14) 0.0240(15) -0.0056(12) 0.0015(12) -0.0098(12)
C55 0.0285(17) 0.044(2) 0.0313(18) -0.0107(15) 0.0022(14) -0.0176(15)
C56 0.0324(18) 0.046(2) 0.041(2) -0.0098(17) -0.0064(16) -0.0192(17)
C57 0.043(2) 0.0295(17) 0.0302(18) -0.0068(14) -0.0098(16) -0.0123(15)
C58 0.049(2) 0.0224(15) 0.0235(16) -0.0047(13) 0.0024(15) -0.0111(15)
C59 0.0316(16) 0.0235(15) 0.0258(16) -0.0017(13) 0.0006(13) -0.0117(13)
C62 0.0152(12) 0.0194(13) 0.0256(15) -0.0069(11) 0.0044(11) -0.0046(11)
C64 0.0181(13) 0.0215(14) 0.0245(15) -0.0058(12) 0.0040(11) -0.0018(11)
C65 0.0268(16) 0.0277(16) 0.0286(17) 0.0017(13) 0.0032(13) -0.0064(13)
C66 0.037(2) 0.036(2) 0.036(2) 0.0058(16) 0.0123(17) -0.0071(16)
C67 0.0297(18) 0.046(2) 0.0214(17) -0.0051(15) 0.0013(14) 0.0016(16)
C68 0.0308(17) 0.0363(19) 0.0256(17) -0.0109(14) -0.0037(14) -0.0020(14)
C69 0.0261(16) 0.0265(16) 0.0293(17) -0.0091(13) -0.0036(13) -0.0022(13)
O1 0.0196(10) 0.0186(10) 0.0288(11) -0.0061(9) 0.0058(9) -0.0088(8)
O2 0.0222(10) 0.0160(10) 0.0284(12) -0.0048(9) -0.0024(9) -0.0059(8)
O3 0.0219(10) 0.0229(11) 0.0349(13) -0.0084(9) 0.0019(9) -0.0127(9)
O4 0.0353(13) 0.0304(12) 0.0509(16) -0.0225(11) 0.0243(12) -0.0237(11)
O21 0.0281(11) 0.0255(11) 0.0260(11) -0.0017(9) -0.0013(9) -0.0173(9)
O23 0.0235(10) 0.0219(10) 0.0220(10) -0.0021(8) 0.0001(8) -0.0123(9)
O31 0.0454(14) 0.0204(11) 0.0319(13) -0.0048(9) 0.0110(11) -0.0172(10)
O33 0.0268(11) 0.0225(10) 0.0270(11) -0.0020(9) 0.0057(9) -0.0120(9)
O41 0.0202(10) 0.0150(9) 0.0317(12) -0.0046(8) 0.0088(9) -0.0064(8)
O43 0.0216(10) 0.0186(10) 0.0252(11) -0.0069(8) 0.0070(8) -0.0095(8)
O51 0.0374(13) 0.0447(14) 0.0283(12) -0.0119(11) 0.0042(10) -0.0281(12)
O53 0.0250(11) 0.0476(14) 0.0238(12) -0.0092(10) 0.0034(9) -0.0181(11)
O61 0.0232(10) 0.0224(10) 0.0304(12) -0.0006(9) -0.0023(9) -0.0126(9)
O63 0.0201(10) 0.0185(10) 0.0288(11) -0.0020(9) -0.0020(9) -0.0092(8)
Cd1 0.01528(10) 0.01494(10) 0.02113(11) -0.00369(8) 0.00363(8) -0.00699(8)
Cd2 0.01448(10) 0.01499(10) 0.02089(11) -0.00325(8) 0.00106(7) -0.00595(8)
N11 0.0143(10) 0.0158(10) 0.0186(11) -0.0044(9) 0.0024(9) -0.0063(9)
N13 0.0183(11) 0.0205(12) 0.0252(13) -0.0097(10) 0.0051(10) -0.0097(9)
N15 0.0161(10) 0.0147(10) 0.0185(11) -0.0031(9) 0.0010(9) -0.0076(9)
N18 0.0171(11) 0.0254(13) 0.0211(12) -0.0060(10) 0.0024(9) -0.0088(10)

loop_
_atom_type_symbol
_atom_type_description
_atom_type_scat_dispersion_real
_atom_type_scat_dispersion_imag
_atom_type_scat_source
C C 0.0033 0.0016 'International Tables Vol C Tables 4.2.6.8 and 6.1.1.4'
H H 0.0000 0.0000 'International Tables Vol C Tables 4.2.6.8 and 6.1.1.4'
O O 0.0106 0.0060 'International Tables Vol C Tables 4.2.6.8 and 6.1.1.4'
Cd Cd -0.8075 1.2024 'International Tables Vol C Tables 4.2.6.8 and 6.1.1.4'
N N 0.0061 0.0033 'International Tables Vol C Tables 4.2.6.8 and 6.1.1.4'

loop_
_geom_angle_atom_site_label_1
_geom_angle_atom_site_label_2
_geom_angle_atom_site_label_3
_geom_angle
N13 C12 N11 111.8(2)
N13 C14 N15 112.6(2)
N15 C16 N11 111.5(2)
N18 C17 N11 112.1(2)
N18 C19 N15 112.2(2)
N13 C20 N18 112.1(2)
O23 C22 O21 119.9(3)
O23 C22 C24 120.2(3)
O21 C22 C24 119.9(3)
C25 C24 C29 119.2(3)
C25 C24 C22 120.3(3)
C29 C24 C22 120.4(3)
C24 C25 C26 120.0(3)
C27 C26 C25 120.2(3)
C26 C27 C28 120.5(3)
C27 C28 C29 119.9(3)
C28 C29 C24 120.1(3)
O33 C32 O31 121.2(3)
O33 C32 C34 120.5(3)
O31 C32 C34 118.3(3)
O33 C32 Cd1 62.90(15)
O31 C32 Cd1 58.43(15)
C34 C32 Cd1 175.5(2)
C35 C34 C39 119.0(3)
C35 C34 C32 121.4(3)
C39 C34 C32 119.6(3)
C36 C35 C34 120.6(3)
C37 C36 C35 120.0(3)
C36 C37 C38 120.1(3)
C39 C38 C37 119.8(3)
C38 C39 C34 120.6(3)
O43 C42 O41 121.2(3)
O43 C42 C44 119.8(3)
O41 C42 C44 118.9(3)
O43 C42 Cd1 59.86(15)
O41 C42 Cd1 61.39(15)
C44 C42 Cd1 176.17(18)
C49 C44 C45 119.2(3)
C49 C44 C42 120.5(3)
C45 C44 C42 120.3(3)
C46 C45 C44 119.8(3)
C47 C46 C45 120.8(3)
C46 C47 C48 119.7(3)
C49 C48 C47 120.1(3)
C48 C49 C44 120.3(3)
O53 C52 O51 123.0(3)
O53 C52 C54 122.6(3)
O51 C52 C54 114.4(3)
C59 C54 C55 119.5(3)
C59 C54 C52 121.8(3)
C55 C54 C52 118.7(3)
C56 C55 C54 119.5(3)
C57 C56 C55 120.7(3)
C58 C57 C56 120.2(3)
C57 C58 C59 120.2(3)
C54 C59 C58 119.9(3)
O61 C62 O63 120.7(3)
O61 C62 C64 119.3(3)
O63 C62 C64 120.0(3)
O61 C62 Cd2 60.27(15)
O63 C62 Cd2 60.53(15)
C64 C62 Cd2 176.7(2)
C65 C64 C69 120.2(3)
C65 C64 C62 120.3(3)
C69 C64 C62 119.5(3)
C64 C65 C66 119.5(3)
C67 C66 C65 119.4(4)
C68 C67 C66 121.2(3)
C67 C68 C69 119.5(3)
C64 C69 C68 120.1(3)
C22 O21 Cd2 90.93(17)
C22 O23 Cd2 95.13(17)
C32 O31 Cd1 94.20(19)
C32 O33 Cd1 89.68(17)
C42 O41 Cd1 91.21(17)
C42 O43 Cd1 93.13(17)
C62 O61 Cd2 92.46(17)
C62 O63 Cd2 92.16(17)
O5 Cd1 O4 88.42(8)
O5 Cd1 O31 98.83(8)
O4 Cd1 O31 79.76(8)
O5 Cd1 O43 86.84(7)
O4 Cd1 O43 79.85(8)
O31 Cd1 O43 158.66(7)
O5 Cd1 O41 85.34(7)
O4 Cd1 O41 134.05(8)
O31 Cd1 O41 146.17(7)
O43 Cd1 O41 54.41(7)
O5 Cd1 N11 171.51(8)
O4 Cd1 N11 95.24(8)
O31 Cd1 N11 89.36(8)
O43 Cd1 N11 86.27(7)
O41 Cd1 N11 86.62(7)
O5 Cd1 O33 89.68(7)
O4 Cd1 O33 133.56(8)
O31 Cd1 O33 54.76(7)
O43 Cd1 O33 146.33(7)
O41 Cd1 O33 91.93(7)
N11 Cd1 O33 93.31(7)
O5 Cd1 C32 93.86(8)
O4 Cd1 C32 106.54(9)
O31 Cd1 C32 27.37(8)
O43 Cd1 C32 173.59(8)
O41 Cd1 C32 119.27(8)
N11 Cd1 C32 92.44(8)
O33 Cd1 C32 27.42(8)
O5 Cd1 C42 86.09(8)
O4 Cd1 C42 106.81(9)
O31 Cd1 C42 171.99(8)
O43 Cd1 C42 27.01(7)
O41 Cd1 C42 27.40(7)
N11 Cd1 C42 85.52(8)
O33 Cd1 C42 119.33(8)
C32 Cd1 C42 146.63(9)
O1 Cd2 O2 89.58(8)
O1 Cd2 O23 91.63(7)
O2 Cd2 O23 134.53(7)
O1 Cd2 N15 178.40(7)
O2 Cd2 N15 88.90(8)
O23 Cd2 N15 89.80(7)
O1 Cd2 O61 86.46(8)
O2 Cd2 O61 79.81(7)
O23 Cd2 O61 145.64(7)
N15 Cd2 O61 92.77(8)
O1 Cd2 O63 86.42(8)
O2 Cd2 O63 134.33(7)
O23 Cd2 O63 91.09(7)
N15 Cd2 O63 94.27(7)
O61 Cd2 O63 54.54(7)
O1 Cd2 O21 91.39(8)
O2 Cd2 O21 80.45(7)
O23 Cd2 O21 54.08(7)
N15 Cd2 O21 88.87(8)
O61 Cd2 O21 160.16(7)
O63 Cd2 O21 145.06(7)
O1 Cd2 C62 84.89(8)
O2 Cd2 C62 107.01(8)
O23 Cd2 C62 118.38(8)
N15 Cd2 C62 95.06(8)
O61 Cd2 C62 27.27(7)
O63 Cd2 C62 27.32(7)
O21 Cd2 C62 171.59(8)
C17 N11 C12 107.9(2)
C17 N11 C16 107.8(2)
C12 N11 C16 108.4(2)
C17 N11 Cd1 114.24(16)
C12 N11 Cd1 109.53(15)
C16 N11 Cd1 108.79(15)
C14 N13 C20 108.6(2)
C14 N13 C12 107.6(2)
C20 N13 C12 108.6(2)
C16 N15 C14 107.9(2)
C16 N15 C19 107.4(2)
C14 N15 C19 107.6(2)
C16 N15 Cd2 111.79(16)
C14 N15 Cd2 112.48(16)
C19 N15 Cd2 109.41(16)
C19 N18 C17 108.7(2)
C19 N18 C20 108.9(2)
C17 N18 C20 108.3(2)

loop_
_geom_bond_atom_site_label_1
_geom_bond_atom_site_label_2
_geom_bond_distance
O5 Cd1 2.299(2)
C12 N13 1.475(3)
C12 N11 1.491(3)
C14 N13 1.466(4)
C14 N15 1.491(3)
C16 N15 1.491(3)
C16 N11 1.486(3)
C17 N18 1.462(3)
C17 N11 1.492(4)
C19 N18 1.456(4)
C19 N15 1.499(4)
C20 N13 1.473(4)
C20 N18 1.470(4)
C22 O23 1.255(3)
C22 O21 1.277(3)
C22 C24 1.495(4)
C24 C25 1.392(4)
C24 C29 1.400(4)
C25 C26 1.392(4)
C26 C27 1.371(5)
C27 C28 1.385(5)
C28 C29 1.386(5)
C32 O33 1.260(4)
C32 O31 1.261(4)
C32 C34 1.493(4)
C32 Cd1 2.737(3)
C34 C35 1.391(4)
C34 C39 1.393(4)
C35 C36 1.385(4)
C36 C37 1.379(5)
C37 C38 1.393(5)
C38 C39 1.383(4)
C42 O43 1.256(3)
C42 O41 1.271(3)
C42 C44 1.496(4)
C42 Cd1 2.761(3)
C44 C49 1.400(4)
C44 C45 1.394(4)
C45 C46 1.386(4)
C46 C47 1.381(5)
C47 C48 1.389(5)
C48 C49 1.383(4)
C52 O53 1.222(4)
C52 O51 1.315(4)
C52 C54 1.488(4)
C54 C59 1.386(4)
C54 C55 1.396(4)
C55 C56 1.383(5)
C56 C57 1.367(5)
C57 C58 1.376(5)
C58 C59 1.386(4)
C62 O61 1.262(3)
C62 O63 1.264(3)
C62 C64 1.503(4)
C62 Cd2 2.752(3)
C64 C65 1.374(4)
C64 C69 1.393(4)
C65 C66 1.412(5)
C66 C67 1.377(6)
C67 C68 1.372(6)
C68 C69 1.391(4)
O1 Cd2 2.276(2)
O2 Cd2 2.308(2)
O4 Cd1 2.308(2)
O21 Cd2 2.447(2)
O23 Cd2 2.369(2)
O31 Cd1 2.338(2)
O33 Cd1 2.436(2)
O41 Cd1 2.425(2)
O43 Cd1 2.391(2)
O61 Cd2 2.392(2)
O63 Cd2 2.397(2)
Cd1 N11 2.427(2)
Cd2 N15 2.381(2)
